data_7234728
loop_
_publ_author_name
'Yan Jiao'
'Ming Li'
'Ning Wang'
'Tao Lu'
'Liang Zhou'
'Yan Huang'
'Zhiyun Lu'
'Daibing Luo'
'Xuemei Pu'

_publ_section_title
;
 A facile color-tuning strategy for constructing a library of Ir(iii)
 complexes with fine-tuned phosphorescence from bluish green to red using
 a synergetic substituent effect of -OCH3 and -CN at only the C-ring of
 C/\N ligand
;
_journal_name_full 'Journal of Materials Chemistry C'
_journal_page_first 4269
_journal_page_last 4277
_journal_paper_doi 10.1039/C6TC00153J
_journal_volume 4
_journal_year 2016
_chemical_formula_moiety 'C47 H35 Ir N6 O4'
_chemical_formula_sum 'C47 H35 Ir N6 O4'
_chemical_formula_weight 940.01
_space_group_crystal_system triclinic
_space_group_IT_number 2
_space_group_name_Hall '-P 1'
_space_group_name_H-M_alt 'P -1'
_atom_sites_solution_hydrogens geom
_atom_sites_solution_primary iterative
_cell_angle_alpha 107.588(4)
_cell_angle_beta 97.441(3)
_cell_angle_gamma 110.780(4)
_cell_formula_units_Z 2
_cell_length_a 12.9834(5)
_cell_length_b 12.9966(6)
_cell_length_c 17.3152(7)
_cell_measurement_reflns_used 11085
_cell_measurement_temperature 143.00(10)
_cell_measurement_theta_max 29.1100
_cell_measurement_theta_min 3.3050
_cell_volume 2510.5(2)
_computing_cell_refinement
;
CrysAlisPro, Agilent Technologies,
Version 1.171.36.28 (release 01-02-2013 CrysAlis171 .NET)
(compiled Feb  1 2013,16:14:44)
;
_computing_data_collection
;
CrysAlisPro, Agilent Technologies,
Version 1.171.36.28 (release 01-02-2013 CrysAlis171 .NET)
(compiled Feb  1 2013,16:14:44)
;
_computing_data_reduction
;
CrysAlisPro, Agilent Technologies,
Version 1.171.36.28 (release 01-02-2013 CrysAlis171 .NET)
(compiled Feb  1 2013,16:14:44)
;
_computing_molecular_graphics 'Olex2 (Dolomanov et al., 2009)'
_computing_publication_material 'Olex2 (Dolomanov et al., 2009)'
_computing_structure_refinement 'ShelXL (Sheldrick, 2008)'
_computing_structure_solution
;
Superflip (Palatinus & Chapuis, 2007;Palatinus & van der Lee, 2008;
Palatinus et al., 2012)
;
_diffrn_ambient_temperature 143.00(10)
_diffrn_detector_area_resol_mean 16.0874
_diffrn_measured_fraction_theta_full 0.997
_diffrn_measured_fraction_theta_max 0.998
_diffrn_measurement_details
;
#__ type_ start__ end____ width___ exp.time_
  1 omega  -37.00    3.00   1.0000   15.0000
omega____ theta____ kappa____ phi______ frames
    -      -17.3611  -77.0000 -180.0000 40

#__ type_ start__ end____ width___ exp.time_
  2 omega  -80.00  -53.00   1.0000   15.0000
omega____ theta____ kappa____ phi______ frames
    -      -17.3611  -77.0000 -180.0000 27

#__ type_ start__ end____ width___ exp.time_
  3 omega  -17.00   21.00   1.0000   15.0000
omega____ theta____ kappa____ phi______ frames
    -      -17.3611  -99.0000  -30.0000 38

#__ type_ start__ end____ width___ exp.time_
  4 omega  -61.00  -35.00   1.0000   15.0000
omega____ theta____ kappa____ phi______ frames
    -      -17.3611 -178.0000 -150.0000 26

#__ type_ start__ end____ width___ exp.time_
  5 omega   -2.00   86.00   1.0000   15.0000
omega____ theta____ kappa____ phi______ frames
    -       19.1580   57.0000   90.0000 88

#__ type_ start__ end____ width___ exp.time_
  6 omega   10.00   68.00   1.0000   15.0000
omega____ theta____ kappa____ phi______ frames
    -       19.1580   57.0000  150.0000 58

#__ type_ start__ end____ width___ exp.time_
  7 omega   -6.00   84.00   1.0000   15.0000
omega____ theta____ kappa____ phi______ frames
    -       19.1580   38.0000    0.0000 90

#__ type_ start__ end____ width___ exp.time_
  8 omega  -53.00   45.00   1.0000   15.0000
omega____ theta____ kappa____ phi______ frames
    -       19.1580  -38.0000 -180.0000 98
;
_diffrn_measurement_device_type 'Xcalibur, Eos'
_diffrn_measurement_method '\w scans'
_diffrn_orient_matrix_UB_11 0.0451702000
_diffrn_orient_matrix_UB_12 0.0547353000
_diffrn_orient_matrix_UB_13 0.0274122000
_diffrn_orient_matrix_UB_21 0.0147041000
_diffrn_orient_matrix_UB_22 -0.0286556000
_diffrn_orient_matrix_UB_23 0.0257719000
_diffrn_orient_matrix_UB_31 0.0376422000
_diffrn_orient_matrix_UB_32 -0.0122282000
_diffrn_orient_matrix_UB_33 -0.0238998000
_diffrn_radiation_monochromator graphite
_diffrn_radiation_type MoK\a
_diffrn_radiation_wavelength 0.71073
_diffrn_reflns_av_R_equivalents 0.0478
_diffrn_reflns_av_unetI/netI 0.0717
_diffrn_reflns_Laue_measured_fraction_full 0.997
_diffrn_reflns_Laue_measured_fraction_max 0.998
_diffrn_reflns_limit_h_max 10
_diffrn_reflns_limit_h_min -16
_diffrn_reflns_limit_k_max 16
_diffrn_reflns_limit_k_min -16
_diffrn_reflns_limit_l_max 21
_diffrn_reflns_limit_l_min -21
_diffrn_reflns_number 22497
_diffrn_reflns_point_group_measured_fraction_full 0.997
_diffrn_reflns_point_group_measured_fraction_max 0.998
_diffrn_reflns_theta_full 25.242
_diffrn_reflns_theta_max 26.371
_diffrn_reflns_theta_min 2.988
_diffrn_source 'Enhance (Mo) X-ray Source'
_exptl_absorpt_coefficient_mu 2.701
_exptl_absorpt_correction_T_max 1.00000
_exptl_absorpt_correction_T_min 0.83802
_exptl_absorpt_correction_type multi-scan
_exptl_absorpt_process_details
;
CrysAlisPro, Agilent Technologies,
Version 1.171.36.28 (release 01-02-2013 CrysAlis171 .NET)
(compiled Feb  1 2013,16:14:44)
Empirical absorption correction using spherical harmonics,
 implemented in SCALE3 ABSPACK scaling algorithm.
;
_exptl_crystal_density_diffrn 1.244
_exptl_crystal_F_000 936
_exptl_crystal_size_max 0.3
_exptl_crystal_size_mid 0.2
_exptl_crystal_size_min 0.2
_refine_diff_density_max 15.347
_refine_diff_density_min -3.127
_refine_diff_density_rms 0.358
_refine_ls_extinction_coef .
_refine_ls_extinction_method none
_refine_ls_goodness_of_fit_ref 1.074
_refine_ls_hydrogen_treatment constr
_refine_ls_matrix_type full
_refine_ls_number_parameters 461
_refine_ls_number_reflns 10246
_refine_ls_number_restraints 0
_refine_ls_restrained_S_all 1.074
_refine_ls_R_factor_all 0.1081
_refine_ls_R_factor_gt 0.1010
_refine_ls_shift/su_max 0.012
_refine_ls_shift/su_mean 0.000
_refine_ls_structure_factor_coef Fsqd
_refine_ls_weighting_details
;
 w=1/[\s^2^(Fo^2^)+(0.1698P)^2^+55.1827P]
 where P=(Fo^2^+2Fc^2^)/3
;
_refine_ls_weighting_scheme calc
_refine_ls_wR_factor_gt 0.2738
_refine_ls_wR_factor_ref 0.2790
_reflns_Friedel_coverage 0.000
_reflns_Friedel_fraction_full .
_reflns_Friedel_fraction_max .
_reflns_number_gt 9045
_reflns_number_total 10246
_reflns_threshold_expression 'I > 2\s(I)'
_cod_data_source_file J-Mater-Chem-C-2016-4-4269.cif
_cod_data_source_block 131224_s3_lm
_cod_database_code 7234728
_chemical_oxdiff_formula c12h12n1o5ir1
_shelx_space_group_comment
;
The symmetry employed for this shelxl refinement is uniquely defined
by the following loop, which should always be used as a source of
symmetry information in preference to the above space-group names.
They are only intended as comments.
;
_shelx_estimated_absorpt_t_max 0.614
_shelx_estimated_absorpt_t_min 0.498
_reflns_odcompleteness_completeness 99.85
_reflns_odcompleteness_iscentric 1
_reflns_odcompleteness_theta 26.32
_olex2_refinement_description
;
1. Fixed Uiso
 At 1.2 times of:
  All C(H) groups
 At 1.5 times of:
  All C(H,H,H) groups
2. Uiso/Uaniso restraints and constraints
Uanis(N1) = Uanis(N4)
Uanis(O1) = Uanis(O2)
Uanis(C9) = Uanis(C11) = Uanis(C12) = Uanis(C22) = Uanis(C27) = Uanis(C29) =
Uanis(C30) = Uanis(C32) = Uanis(C35) = Uanis(C24)
3.a Aromatic/amide H refined with riding coordinates:
 C2(H2), C3(H3), C4(H4), C5(H5), C10(H10), C13(H13), C15(H15), C16(H16),
 C17(H17), C18(H18), C19(H19), C23(H23), C24(H24), C25(H25), C26(H26), C31(H31),
  C34(H34), C36(H36), C37(H37), C38(H38), C39(H39), C40(H40), C44(H44)
3.b Idealised Me refined as rotating group:
 C21(H21a,H21b,H21c), C42(H42a,H42b,H42c), C46(H46a,H46b,H46c), C47(H47a,H47b,
 H47c)
;

loop_
_space_group_symop_operation_xyz
'x, y, z'
'-x, -y, -z'

loop_
_atom_site_label
_atom_site_type_symbol
_atom_site_fract_x
_atom_site_fract_y
_atom_site_fract_z
_atom_site_U_iso_or_equiv
_atom_site_adp_type
_atom_site_occupancy
_atom_site_site_symmetry_order
_atom_site_calc_flag
_atom_site_refinement_flags_posn
_atom_site_refinement_flags_adp
_atom_site_refinement_flags_occupancy
_atom_site_disorder_assembly
_atom_site_disorder_group
C1 C 0.0599(10) 0.5342(11) 0.3952(8) 0.024(2) Uani 1 1 d . . . . .
C2 C -0.0552(10) 0.5046(11) 0.3647(8) 0.025(2) Uani 1 1 d . . . . .
H2 H -0.0995 0.4418 0.3124 0.030 Uiso 1 1 calc R . . . .
C3 C -0.1029(11) 0.5713(11) 0.4143(9) 0.029(3) Uani 1 1 d . . . . .
H3 H -0.1807 0.5561 0.3947 0.035 Uiso 1 1 calc R . . . .
C4 C -0.0381(12) 0.6598(13) 0.4920(9) 0.036(3) Uani 1 1 d . . . . .
H4 H -0.0745 0.7003 0.5257 0.044 Uiso 1 1 calc R . . . .
C5 C 0.0778(12) 0.6917(12) 0.5227(8) 0.029(3) Uani 1 1 d . . . . .
H5 H 0.1224 0.7538 0.5752 0.035 Uiso 1 1 calc R . . . .
C6 C 0.1230(10) 0.6260(10) 0.4707(7) 0.022(2) Uani 1 1 d . . . . .
C7 C 0.2360(10) 0.5496(10) 0.4125(7) 0.018(2) Uani 1 1 d . . . . .
C8 C 0.3287(10) 0.5260(10) 0.3856(7) 0.021(2) Uani 1 1 d . . . . .
C9 C 0.2923(10) 0.4421(10) 0.3032(8) 0.0217(7) Uani 1 1 d . . . . .
C10 C 0.3771(10) 0.4143(11) 0.2703(7) 0.023(2) Uani 1 1 d . . . . .
H10 H 0.3568 0.3574 0.2150 0.028 Uiso 1 1 calc R . . . .
C11 C 0.4909(10) 0.4697(10) 0.3184(8) 0.0217(7) Uani 1 1 d . . . . .
C12 C 0.5236(10) 0.5507(10) 0.4011(8) 0.0217(7) Uani 1 1 d . . . . .
C13 C 0.4422(10) 0.5793(10) 0.4351(8) 0.022(2) Uani 1 1 d . . . . .
H13 H 0.4627 0.6343 0.4912 0.026 Uiso 1 1 calc R . . . .
C14 C 0.3349(10) 0.7318(11) 0.5442(7) 0.022(2) Uani 1 1 d . . . . .
C15 C 0.4039(12) 0.8235(13) 0.5217(10) 0.039(3) Uani 1 1 d . . . . .
H15 H 0.3822 0.8259 0.4679 0.046 Uiso 1 1 calc R . . . .
C16 C 0.5055(15) 0.9112(14) 0.5812(12) 0.050(4) Uani 1 1 d . . . . .
H16 H 0.5573 0.9698 0.5660 0.061 Uiso 1 1 calc R . . . .
C17 C 0.5303(13) 0.9126(15) 0.6609(12) 0.054(5) Uani 1 1 d . . . . .
H17 H 0.5967 0.9751 0.7019 0.064 Uiso 1 1 calc R . . . .
C18 C 0.4578(14) 0.8217(16) 0.6826(10) 0.048(4) Uani 1 1 d . . . . .
H18 H 0.4764 0.8215 0.7374 0.058 Uiso 1 1 calc R . . . .
C19 C 0.3586(11) 0.7320(13) 0.6228(9) 0.036(3) Uani 1 1 d . . . . .
H19 H 0.3081 0.6716 0.6371 0.044 Uiso 1 1 calc R . . . .
C20 C 0.5774(11) 0.4439(11) 0.2810(8) 0.027(3) Uani 1 1 d . . . . .
C21 C 0.6720(11) 0.6829(13) 0.5262(9) 0.033(3) Uani 1 1 d . . . . .
H21A H 0.6549 0.7502 0.5252 0.050 Uiso 1 1 calc GR . . . .
H21B H 0.7544 0.7107 0.5488 0.050 Uiso 1 1 calc GR . . . .
H21C H 0.6311 0.6471 0.5618 0.050 Uiso 1 1 calc GR . . . .
C22 C 0.1422(10) 0.1621(10) 0.1006(8) 0.0217(7) Uani 1 1 d . . . . .
C23 C 0.1494(11) 0.0789(11) 0.1327(8) 0.027(3) Uani 1 1 d . . . . .
H23 H 0.1477 0.0888 0.1891 0.032 Uiso 1 1 calc R . . . .
C24 C 0.1592(10) -0.0195(10) 0.0799(7) 0.0217(7) Uani 1 1 d . . . . .
H24 H 0.1659 -0.0770 0.1011 0.026 Uiso 1 1 calc R . . . .
C25 C 0.1595(13) -0.0358(12) -0.0035(10) 0.036(3) Uani 1 1 d . . . . .
H25 H 0.1607 -0.1070 -0.0389 0.043 Uiso 1 1 calc R . . . .
C26 C 0.1582(13) 0.0481(11) -0.0358(9) 0.030(3) Uani 1 1 d . . . . .
H26 H 0.1632 0.0393 -0.0916 0.036 Uiso 1 1 calc R . . . .
C27 C 0.1492(10) 0.1472(10) 0.0178(8) 0.0217(7) Uani 1 1 d . . . . .
C28 C 0.1364(9) 0.3185(9) 0.0806(7) 0.017(2) Uani 1 1 d . . . . .
C29 C 0.1368(10) 0.4360(10) 0.1055(8) 0.0217(7) Uani 1 1 d . . . . .
C30 C 0.1404(10) 0.4807(10) 0.1912(8) 0.0217(7) Uani 1 1 d . . . . .
C31 C 0.1487(10) 0.5957(10) 0.2234(7) 0.021(2) Uani 1 1 d . . . . .
H31 H 0.1490 0.6290 0.2805 0.025 Uiso 1 1 calc R . . . .
C32 C 0.1568(10) 0.6641(10) 0.1732(8) 0.0217(7) Uani 1 1 d . . . . .
C33 C 0.1471(10) 0.6152(10) 0.0872(8) 0.024(2) Uani 1 1 d . . . . .
C34 C 0.1376(10) 0.4986(11) 0.0529(8) 0.023(2) Uani 1 1 d . . . . .
H34 H 0.1319 0.4631 -0.0051 0.028 Uiso 1 1 calc R . . . .
C35 C 0.1695(10) 0.2805(10) -0.0643(8) 0.0217(7) Uani 1 1 d . . . . .
C36 C 0.2749(14) 0.3666(14) -0.0557(9) 0.040(3) Uani 1 1 d . . . . .
H36 H 0.3345 0.3994 -0.0055 0.047 Uiso 1 1 calc R . . . .
C37 C 0.2921(15) 0.4045(15) -0.1227(10) 0.048(4) Uani 1 1 d . . . . .
H37 H 0.3626 0.4667 -0.1166 0.058 Uiso 1 1 calc R . . . .
C38 C 0.2085(16) 0.3530(15) -0.1964(11) 0.048(4) Uani 1 1 d . . . . .
H38 H 0.2207 0.3803 -0.2410 0.057 Uiso 1 1 calc R . . . .
C39 C 0.1069(15) 0.2617(14) -0.2062(9) 0.041(3) Uani 1 1 d . . . . .
H39 H 0.0502 0.2233 -0.2584 0.050 Uiso 1 1 calc R . . . .
C40 C 0.0868(12) 0.2251(12) -0.1390(8) 0.032(3) Uani 1 1 d . . . . .
H40 H 0.0164 0.1625 -0.1453 0.038 Uiso 1 1 calc R . . . .
C41 C 0.1748(11) 0.7858(11) 0.2115(8) 0.026(3) Uani 1 1 d . . . . .
C42 C 0.1541(13) 0.6403(13) -0.0430(8) 0.034(3) Uani 1 1 d . . . . .
H42A H 0.0903 0.5621 -0.0729 0.051 Uiso 1 1 calc GR . . . .
H42B H 0.2264 0.6330 -0.0450 0.051 Uiso 1 1 calc GR . . . .
H42C H 0.1477 0.6949 -0.0699 0.051 Uiso 1 1 calc GR . . . .
C43 C -0.1264(10) 0.2043(12) 0.2196(7) 0.029(3) Uani 1 1 d . . . . .
C44 C -0.0969(12) 0.1360(11) 0.2592(8) 0.032(3) Uani 1 1 d . . . . .
H44 H -0.1585 0.0707 0.2611 0.039 Uiso 1 1 calc R . . . .
C45 C 0.0123(12) 0.1529(11) 0.2964(7) 0.028(3) Uani 1 1 d . . . . .
C46 C -0.2511(12) 0.1753(15) 0.1884(9) 0.040(3) Uani 1 1 d . . . . .
H46A H -0.2628 0.2485 0.2057 0.060 Uiso 1 1 calc GR . . . .
H46B H -0.2966 0.1210 0.2122 0.060 Uiso 1 1 calc GR . . . .
H46C H -0.2750 0.1374 0.1269 0.060 Uiso 1 1 calc GR . . . .
C47 C 0.0234(14) 0.0626(12) 0.3327(9) 0.037(3) Uani 1 1 d . . . . .
H47A H 0.0957 0.0563 0.3288 0.056 Uiso 1 1 calc GR . . . .
H47B H -0.0404 -0.0150 0.3009 0.056 Uiso 1 1 calc GR . . . .
H47C H 0.0220 0.0886 0.3918 0.056 Uiso 1 1 calc GR . . . .
Ir1 Ir 0.12328(3) 0.36623(4) 0.24978(3) 0.01890(19) Uani 1 1 d . . . . .
N1 N 0.1329(8) 0.4824(9) 0.3596(6) 0.0205(15) Uani 1 1 d . . . . .
N2 N 0.2362(8) 0.6379(8) 0.4812(6) 0.0205(19) Uani 1 1 d . . . . .
N3 N 0.6412(10) 0.4203(13) 0.2489(8) 0.040(3) Uani 1 1 d . . . . .
N4 N 0.1335(8) 0.2670(9) 0.1366(6) 0.0205(15) Uani 1 1 d . . . . .
N5 N 0.1470(9) 0.2488(9) 0.0064(6) 0.025(2) Uani 1 1 d . . . . .
N6 N 0.1890(12) 0.8833(10) 0.2454(8) 0.042(3) Uani 1 1 d . . . . .
O1 O 0.6366(8) 0.5969(8) 0.4431(6) 0.0301(14) Uani 1 1 d . . . . .
O2 O 0.1513(8) 0.6853(8) 0.0428(6) 0.0301(14) Uani 1 1 d . . . . .
O3 O -0.0595(7) 0.2903(8) 0.2050(5) 0.0231(17) Uani 1 1 d . . . . .
O4 O 0.1062(8) 0.2350(7) 0.3039(5) 0.0245(18) Uani 1 1 d . . . . .

loop_
_atom_site_aniso_label
_atom_site_aniso_U_11
_atom_site_aniso_U_22
_atom_site_aniso_U_33
_atom_site_aniso_U_23
_atom_site_aniso_U_13
_atom_site_aniso_U_12
C1 0.019(6) 0.027(6) 0.028(6) 0.013(5) 0.005(5) 0.012(5)
C2 0.018(6) 0.025(6) 0.032(6) 0.007(5) 0.009(5) 0.013(5)
C3 0.022(6) 0.019(6) 0.050(8) 0.013(5) 0.009(5) 0.013(5)
C4 0.026(7) 0.036(7) 0.047(8) 0.005(6) 0.014(6) 0.020(6)
C5 0.035(7) 0.030(7) 0.022(6) 0.002(5) 0.008(5) 0.019(6)
C6 0.026(6) 0.021(6) 0.029(6) 0.011(5) 0.012(5) 0.017(5)
C7 0.024(6) 0.018(5) 0.018(5) 0.008(4) 0.005(4) 0.013(4)
C8 0.018(5) 0.021(6) 0.029(6) 0.011(5) 0.007(4) 0.010(5)
C9 0.0190(17) 0.0166(17) 0.035(2) 0.0119(15) 0.0088(14) 0.0107(14)
C10 0.023(6) 0.023(6) 0.025(6) 0.009(5) 0.007(5) 0.011(5)
C11 0.0190(17) 0.0166(17) 0.035(2) 0.0119(15) 0.0088(14) 0.0107(14)
C12 0.0190(17) 0.0166(17) 0.035(2) 0.0119(15) 0.0088(14) 0.0107(14)
C13 0.015(5) 0.021(6) 0.030(6) 0.008(5) 0.004(4) 0.011(4)
C14 0.015(5) 0.024(6) 0.026(6) 0.005(5) 0.007(4) 0.010(5)
C15 0.027(7) 0.029(7) 0.050(9) 0.014(6) 0.010(6) 0.002(6)
C16 0.039(9) 0.023(7) 0.071(12) 0.009(7) 0.016(8) 0.000(6)
C17 0.023(7) 0.039(9) 0.064(11) -0.008(8) 0.004(7) -0.001(6)
C18 0.033(8) 0.055(10) 0.041(9) 0.003(7) 0.001(6) 0.017(7)
C19 0.019(6) 0.036(8) 0.040(8) 0.010(6) 0.007(5) 0.001(5)
C20 0.025(6) 0.028(6) 0.032(7) 0.012(5) 0.004(5) 0.016(5)
C21 0.014(6) 0.041(8) 0.046(8) 0.017(6) 0.008(5) 0.013(5)
C22 0.0190(17) 0.0166(17) 0.035(2) 0.0119(15) 0.0088(14) 0.0107(14)
C23 0.035(7) 0.020(6) 0.031(6) 0.010(5) 0.013(5) 0.014(5)
C24 0.0190(17) 0.0166(17) 0.035(2) 0.0119(15) 0.0088(14) 0.0107(14)
C25 0.048(8) 0.027(7) 0.056(9) 0.021(6) 0.030(7) 0.029(6)
C26 0.044(8) 0.023(6) 0.038(7) 0.017(5) 0.021(6) 0.021(6)
C27 0.0190(17) 0.0166(17) 0.035(2) 0.0119(15) 0.0088(14) 0.0107(14)
C28 0.016(5) 0.016(5) 0.022(5) 0.008(4) 0.006(4) 0.009(4)
C29 0.0190(17) 0.0166(17) 0.035(2) 0.0119(15) 0.0088(14) 0.0107(14)
C30 0.0190(17) 0.0166(17) 0.035(2) 0.0119(15) 0.0088(14) 0.0107(14)
C31 0.022(6) 0.019(5) 0.023(6) 0.006(4) 0.005(4) 0.011(5)
C32 0.0190(17) 0.0166(17) 0.035(2) 0.0119(15) 0.0088(14) 0.0107(14)
C33 0.023(6) 0.018(6) 0.036(7) 0.016(5) 0.006(5) 0.012(5)
C34 0.024(6) 0.022(6) 0.028(6) 0.010(5) 0.008(5) 0.014(5)
C35 0.0190(17) 0.0166(17) 0.035(2) 0.0119(15) 0.0088(14) 0.0107(14)
C36 0.039(8) 0.036(8) 0.036(8) 0.012(6) 0.018(6) 0.005(6)
C37 0.051(10) 0.039(9) 0.045(9) 0.017(7) 0.024(7) 0.003(7)
C38 0.068(11) 0.043(9) 0.053(10) 0.031(8) 0.038(9) 0.027(8)
C39 0.052(9) 0.045(9) 0.032(7) 0.021(6) 0.011(6) 0.020(7)
C40 0.034(7) 0.026(6) 0.036(7) 0.017(5) 0.011(6) 0.008(6)
C41 0.030(6) 0.018(6) 0.037(7) 0.014(5) 0.008(5) 0.016(5)
C42 0.043(8) 0.037(7) 0.036(7) 0.020(6) 0.013(6) 0.025(6)
C43 0.018(6) 0.038(7) 0.018(6) 0.001(5) 0.006(4) 0.005(5)
C44 0.029(7) 0.025(6) 0.031(7) 0.005(5) 0.015(5) 0.001(5)
C45 0.037(7) 0.020(6) 0.021(6) 0.006(5) 0.014(5) 0.007(5)
C46 0.024(7) 0.045(9) 0.040(8) 0.005(6) 0.013(6) 0.010(6)
C47 0.052(9) 0.023(7) 0.040(8) 0.016(6) 0.011(6) 0.017(6)
Ir1 0.0170(3) 0.0170(3) 0.0251(3) 0.00809(18) 0.00670(17) 0.00919(18)
N1 0.016(3) 0.024(4) 0.014(3) 0.004(3) 0.008(3) 0.003(3)
N2 0.018(5) 0.017(5) 0.025(5) 0.006(4) 0.007(4) 0.008(4)
N3 0.024(6) 0.056(8) 0.047(7) 0.020(6) 0.017(5) 0.020(6)
N4 0.016(3) 0.024(4) 0.014(3) 0.004(3) 0.008(3) 0.003(3)
N5 0.028(5) 0.017(5) 0.030(5) 0.011(4) 0.012(4) 0.007(4)
N6 0.056(8) 0.017(6) 0.046(7) 0.012(5) 0.003(6) 0.013(5)
O1 0.022(3) 0.033(4) 0.041(4) 0.017(3) 0.009(3) 0.015(3)
O2 0.022(3) 0.033(4) 0.041(4) 0.017(3) 0.009(3) 0.015(3)
O3 0.012(4) 0.030(4) 0.024(4) 0.005(3) 0.005(3) 0.010(3)
O4 0.033(5) 0.022(4) 0.024(4) 0.012(3) 0.010(3) 0.013(4)

loop_
_atom_type_symbol
_atom_type_description
_atom_type_scat_dispersion_real
_atom_type_scat_dispersion_imag
_atom_type_scat_source
C C 0.0033 0.0016 'International Tables Vol C Tables 4.2.6.8 and 6.1.1.4'
H H 0.0000 0.0000 'International Tables Vol C Tables 4.2.6.8 and 6.1.1.4'
Ir Ir -1.4442 7.9887 'International Tables Vol C Tables 4.2.6.8 and 6.1.1.4'
N N 0.0061 0.0033 'International Tables Vol C Tables 4.2.6.8 and 6.1.1.4'
O O 0.0106 0.0060 'International Tables Vol C Tables 4.2.6.8 and 6.1.1.4'

loop_
_geom_angle_atom_site_label_1
_geom_angle_atom_site_label_2
_geom_angle_atom_site_label_3
_geom_angle
_geom_angle_site_symmetry_1
_geom_angle_site_symmetry_3
C2 C1 N1 130.2(11) . .
C6 C1 C2 120.8(11) . .
C6 C1 N1 109.0(10) . .
C1 C2 H2 121.5 . .
C1 C2 C3 116.9(12) . .
C3 C2 H2 121.5 . .
C2 C3 H3 119.6 . .
C4 C3 C2 120.8(12) . .
C4 C3 H3 119.6 . .
C3 C4 H4 118.6 . .
C3 C4 C5 122.8(12) . .
C5 C4 H4 118.6 . .
C4 C5 H5 122.6 . .
C6 C5 C4 114.8(12) . .
C6 C5 H5 122.6 . .
C1 C6 C5 123.8(12) . .
C1 C6 N2 107.0(10) . .
C5 C6 N2 129.2(11) . .
N1 C7 C8 115.9(10) . .
N1 C7 N2 112.8(10) . .
N2 C7 C8 131.0(10) . .
C9 C8 C7 111.8(10) . .
C9 C8 C13 123.3(11) . .
C13 C8 C7 124.9(11) . .
C8 C9 C10 116.3(11) . .
C8 C9 Ir1 115.8(8) . .
C10 C9 Ir1 127.7(9) . .
C9 C10 H10 119.7 . .
C11 C10 C9 120.7(11) . .
C11 C10 H10 119.7 . .
C10 C11 C20 119.3(11) . .
C12 C11 C10 121.5(11) . .
C12 C11 C20 119.2(11) . .
C13 C12 C11 119.1(11) . .
O1 C12 C11 116.5(10) . .
O1 C12 C13 124.4(11) . .
C8 C13 H13 120.4 . .
C12 C13 C8 119.1(11) . .
C12 C13 H13 120.4 . .
C15 C14 N2 117.6(11) . .
C19 C14 C15 122.1(12) . .
C19 C14 N2 120.3(11) . .
C14 C15 H15 121.0 . .
C16 C15 C14 118.0(15) . .
C16 C15 H15 121.0 . .
C15 C16 H16 119.9 . .
C17 C16 C15 120.2(16) . .
C17 C16 H16 119.9 . .
C16 C17 H17 119.8 . .
C16 C17 C18 120.4(14) . .
C18 C17 H17 119.8 . .
C17 C18 H18 120.2 . .
C19 C18 C17 119.5(16) . .
C19 C18 H18 120.2 . .
C14 C19 C18 119.5(15) . .
C14 C19 H19 120.2 . .
C18 C19 H19 120.2 . .
N3 C20 C11 177.1(15) . .
H21A C21 H21B 109.5 . .
H21A C21 H21C 109.5 . .
H21B C21 H21C 109.5 . .
O1 C21 H21A 109.5 . .
O1 C21 H21B 109.5 . .
O1 C21 H21C 109.5 . .
C23 C22 C27 119.7(11) . .
N4 C22 C23 131.5(11) . .
N4 C22 C27 108.7(10) . .
C22 C23 H23 121.1 . .
C22 C23 C24 117.9(12) . .
C24 C23 H23 121.0 . .
C23 C24 H24 119.3 . .
C23 C24 C25 121.4(11) . .
C25 C24 H24 119.3 . .
C24 C25 H25 119.1 . .
C26 C25 C24 121.9(12) . .
C26 C25 H25 119.1 . .
C25 C26 H26 121.9 . .
C25 C26 C27 116.2(12) . .
C27 C26 H26 121.9 . .
C26 C27 C22 122.6(11) . .
C26 C27 N5 131.5(12) . .
N5 C27 C22 105.8(10) . .
N4 C28 C29 119.1(10) . .
N4 C28 N5 110.3(10) . .
N5 C28 C29 130.4(10) . .
C30 C29 C28 111.1(10) . .
C34 C29 C28 124.9(11) . .
C34 C29 C30 124.0(10) . .
C29 C30 Ir1 115.7(8) . .
C31 C30 C29 116.2(10) . .
C31 C30 Ir1 128.0(9) . .
C30 C31 H31 119.4 . .
C30 C31 C32 121.2(11) . .
C32 C31 H31 119.4 . .
C31 C32 C41 118.8(11) . .
C33 C32 C31 121.1(10) . .
C33 C32 C41 120.1(11) . .
C32 C33 C34 118.6(10) . .
O2 C33 C32 117.4(10) . .
O2 C33 C34 123.9(11) . .
C29 C34 C33 118.6(11) . .
C29 C34 H34 120.7 . .
C33 C34 H34 120.7 . .
C36 C35 N5 119.2(11) . .
C40 C35 C36 120.9(12) . .
C40 C35 N5 119.9(11) . .
C35 C36 H36 120.7 . .
C35 C36 C37 118.5(14) . .
C37 C36 H36 120.7 . .
C36 C37 H37 119.6 . .
C38 C37 C36 120.8(15) . .
C38 C37 H37 119.6 . .
C37 C38 H38 120.0 . .
C37 C38 C39 120.0(14) . .
C39 C38 H38 120.0 . .
C38 C39 H39 120.0 . .
C38 C39 C40 120.0(15) . .
C40 C39 H39 120.0 . .
C35 C40 C39 119.5(13) . .
C35 C40 H40 120.3 . .
C39 C40 H40 120.3 . .
N6 C41 C32 177.3(14) . .
H42A C42 H42B 109.5 . .
H42A C42 H42C 109.5 . .
H42B C42 H42C 109.5 . .
O2 C42 H42A 109.5 . .
O2 C42 H42B 109.5 . .
O2 C42 H42C 109.5 . .
C44 C43 C46 118.7(12) . .
O3 C43 C44 127.5(12) . .
O3 C43 C46 113.8(13) . .
C43 C44 H44 116.3 . .
C45 C44 C43 127.3(12) . .
C45 C44 H44 116.3 . .
C44 C45 C47 117.8(12) . .
O4 C45 C44 127.7(12) . .
O4 C45 C47 114.5(13) . .
C43 C46 H46A 109.5 . .
C43 C46 H46B 109.5 . .
C43 C46 H46C 109.5 . .
H46A C46 H46B 109.5 . .
H46A C46 H46C 109.5 . .
H46B C46 H46C 109.5 . .
C45 C47 H47A 109.5 . .
C45 C47 H47B 109.5 . .
C45 C47 H47C 109.5 . .
H47A C47 H47B 109.5 . .
H47A C47 H47C 109.5 . .
H47B C47 H47C 109.5 . .
C9 Ir1 N4 94.9(4) . .
C9 Ir1 O3 174.4(4) . .
C9 Ir1 O4 89.2(4) . .
C30 Ir1 C9 91.0(5) . .
C30 Ir1 N4 80.3(4) . .
C30 Ir1 O3 91.6(4) . .
C30 Ir1 O4 175.6(4) . .
N1 Ir1 C9 79.1(4) . .
N1 Ir1 C30 93.9(4) . .
N1 Ir1 N4 171.6(4) . .
N1 Ir1 O3 95.7(3) . .
N1 Ir1 O4 90.5(4) . .
N4 Ir1 O3 90.5(3) . .
N4 Ir1 O4 95.3(4) . .
O4 Ir1 O3 88.6(3) . .
C1 N1 Ir1 136.9(8) . .
C7 N1 C1 104.7(9) . .
C7 N1 Ir1 117.1(8) . .
C6 N2 C14 126.9(10) . .
C7 N2 C6 106.4(9) . .
C7 N2 C14 126.2(10) . .
C22 N4 Ir1 138.5(8) . .
C28 N4 C22 108.2(9) . .
C28 N4 Ir1 113.2(8) . .
C27 N5 C35 125.2(10) . .
C28 N5 C27 106.9(10) . .
C28 N5 C35 127.3(10) . .
C12 O1 C21 117.2(9) . .
C33 O2 C42 117.6(10) . .
C43 O3 Ir1 124.1(8) . .
C45 O4 Ir1 124.3(9) . .

loop_
_geom_bond_atom_site_label_1
_geom_bond_atom_site_label_2
_geom_bond_distance
_geom_bond_site_symmetry_2
C1 C2 1.388(16) .
C1 C6 1.376(17) .
C1 N1 1.443(15) .
C2 H2 0.9500 .
C2 C3 1.393(17) .
C3 H3 0.9500 .
C3 C4 1.387(19) .
C4 H4 0.9500 .
C4 C5 1.392(19) .
C5 H5 0.9500 .
C5 C6 1.382(16) .
C6 N2 1.403(15) .
C7 C8 1.442(16) .
C7 N1 1.328(15) .
C7 N2 1.379(14) .
C8 C9 1.404(17) .
C8 C13 1.406(16) .
C9 C10 1.409(16) .
C9 Ir1 2.007(12) .
C10 H10 0.9500 .
C10 C11 1.399(16) .
C11 C12 1.398(17) .
C11 C20 1.456(17) .
C12 C13 1.382(16) .
C12 O1 1.369(15) .
C13 H13 0.9500 .
C14 C15 1.411(19) .
C14 C19 1.353(19) .
C14 N2 1.430(15) .
C15 H15 0.9500 .
C15 C16 1.40(2) .
C16 H16 0.9500 .
C16 C17 1.37(3) .
C17 H17 0.9500 .
C17 C18 1.41(3) .
C18 H18 0.9500 .
C18 C19 1.40(2) .
C19 H19 0.9500 .
C20 N3 1.133(17) .
C21 H21A 0.9800 .
C21 H21B 0.9800 .
C21 H21C 0.9800 .
C21 O1 1.422(17) .
C22 C23 1.380(17) .
C22 C27 1.409(17) .
C22 N4 1.369(15) .
C23 H23 0.9500 .
C23 C24 1.388(16) .
C24 H24 0.9500 .
C24 C25 1.397(19) .
C25 H25 0.9500 .
C25 C26 1.372(18) .
C26 H26 0.9500 .
C26 C27 1.395(17) .
C27 N5 1.401(15) .
C28 C29 1.454(15) .
C28 N4 1.331(15) .
C28 N5 1.386(15) .
C29 C30 1.408(17) .
C29 C34 1.392(16) .
C30 C31 1.387(16) .
C30 Ir1 2.006(12) .
C31 H31 0.9500 .
C31 C32 1.409(16) .
C32 C33 1.399(17) .
C32 C41 1.434(16) .
C33 C34 1.404(16) .
C33 O2 1.350(15) .
C34 H34 0.9500 .
C35 C36 1.381(18) .
C35 C40 1.368(18) .
C35 N5 1.437(15) .
C36 H36 0.9500 .
C36 C37 1.40(2) .
C37 H37 0.9500 .
C37 C38 1.37(3) .
C38 H38 0.9500 .
C38 C39 1.37(2) .
C39 H39 0.9500 .
C39 C40 1.404(19) .
C40 H40 0.9500 .
C41 N6 1.158(17) .
C42 H42A 0.9800 .
C42 H42B 0.9800 .
C42 H42C 0.9800 .
C42 O2 1.435(16) .
C43 C44 1.39(2) .
C43 C46 1.508(18) .
C43 O3 1.267(16) .
C44 H44 0.9500 .
C44 C45 1.39(2) .
C45 C47 1.529(18) .
C45 O4 1.262(16) .
C46 H46A 0.9800 .
C46 H46B 0.9800 .
C46 H46C 0.9800 .
C47 H47A 0.9800 .
C47 H47B 0.9800 .
C47 H47C 0.9800 .
Ir1 N1 1.996(9) .
Ir1 N4 2.046(9) .
Ir1 O3 2.146(8) .
Ir1 O4 2.143(8) .

loop_
_geom_torsion_atom_site_label_1
_geom_torsion_atom_site_label_2
_geom_torsion_atom_site_label_3
_geom_torsion_atom_site_label_4
_geom_torsion
_geom_torsion_site_symmetry_1
_geom_torsion_site_symmetry_2
_geom_torsion_site_symmetry_3
_geom_torsion_site_symmetry_4
C1 C2 C3 C4 -2(2) . . . .
C1 C6 N2 C7 -2.0(13) . . . .
C1 C6 N2 C14 170.5(11) . . . .
C2 C1 C6 C5 2(2) . . . .
C2 C1 C6 N2 -176.5(11) . . . .
C2 C1 N1 C7 176.3(13) . . . .
C2 C1 N1 Ir1 11(2) . . . .
C2 C3 C4 C5 4(2) . . . .
C3 C4 C5 C6 -2(2) . . . .
C4 C5 C6 C1 -1(2) . . . .
C4 C5 C6 N2 177.4(13) . . . .
C5 C6 N2 C7 179.1(13) . . . .
C5 C6 N2 C14 -8(2) . . . .
C6 C1 C2 C3 -0.5(19) . . . .
C6 C1 N1 C7 -3.7(13) . . . .
C6 C1 N1 Ir1 -169.4(9) . . . .
C7 C8 C9 C10 178.9(10) . . . .
C7 C8 C9 Ir1 -6.0(13) . . . .
C7 C8 C13 C12 -178.6(11) . . . .
C8 C7 N1 C1 -172.2(10) . . . .
C8 C7 N1 Ir1 -3.1(13) . . . .
C8 C7 N2 C6 173.3(11) . . . .
C8 C7 N2 C14 0.7(19) . . . .
C8 C9 C10 C11 -0.6(17) . . . .
C9 C8 C13 C12 1.6(18) . . . .
C9 C10 C11 C12 2.3(18) . . . .
C9 C10 C11 C20 -176.6(11) . . . .
C10 C11 C12 C13 -2.0(18) . . . .
C10 C11 C12 O1 178.1(11) . . . .
C11 C12 C13 C8 0.1(17) . . . .
C11 C12 O1 C21 177.6(11) . . . .
C13 C8 C9 C10 -1.3(18) . . . .
C13 C8 C9 Ir1 173.9(9) . . . .
C13 C12 O1 C21 -2.3(17) . . . .
C14 C15 C16 C17 -6(2) . . . .
C15 C14 C19 C18 -4(2) . . . .
C15 C14 N2 C6 -98.8(15) . . . .
C15 C14 N2 C7 72.3(16) . . . .
C15 C16 C17 C18 4(3) . . . .
C16 C17 C18 C19 -2(3) . . . .
C17 C18 C19 C14 2(2) . . . .
C19 C14 C15 C16 6(2) . . . .
C19 C14 N2 C6 80.1(17) . . . .
C19 C14 N2 C7 -108.8(14) . . . .
C20 C11 C12 C13 176.9(11) . . . .
C20 C11 C12 O1 -3.0(16) . . . .
C22 C23 C24 C25 -1.3(19) . . . .
C22 C27 N5 C28 -1.2(13) . . . .
C22 C27 N5 C35 170.1(11) . . . .
C23 C22 C27 C26 3.0(19) . . . .
C23 C22 C27 N5 -176.1(11) . . . .
C23 C22 N4 C28 176.1(13) . . . .
C23 C22 N4 Ir1 -1(2) . . . .
C23 C24 C25 C26 5(2) . . . .
C24 C25 C26 C27 -4(2) . . . .
C25 C26 C27 C22 0(2) . . . .
C25 C26 C27 N5 179.0(13) . . . .
C26 C27 N5 C28 179.8(13) . . . .
C26 C27 N5 C35 -9(2) . . . .
C27 C22 C23 C24 -2.4(18) . . . .
C27 C22 N4 C28 -0.9(13) . . . .
C27 C22 N4 Ir1 -178.1(9) . . . .
C28 C29 C30 C31 175.8(10) . . . .
C28 C29 C30 Ir1 -7.7(13) . . . .
C28 C29 C34 C33 -175.0(11) . . . .
C29 C28 N4 C22 -175.7(10) . . . .
C29 C28 N4 Ir1 2.4(13) . . . .
C29 C28 N5 C27 175.9(11) . . . .
C29 C28 N5 C35 5(2) . . . .
C29 C30 C31 C32 -2.0(17) . . . .
C30 C29 C34 C33 2.6(18) . . . .
C30 C31 C32 C33 5.4(18) . . . .
C30 C31 C32 C41 -174.9(11) . . . .
C31 C32 C33 C34 -4.8(17) . . . .
C31 C32 C33 O2 177.4(11) . . . .
C32 C33 C34 C29 0.8(17) . . . .
C32 C33 O2 C42 173.2(11) . . . .
C34 C29 C30 C31 -2.1(18) . . . .
C34 C29 C30 Ir1 174.5(9) . . . .
C34 C33 O2 C42 -4.5(17) . . . .
C35 C36 C37 C38 -3(3) . . . .
C36 C35 C40 C39 -4(2) . . . .
C36 C35 N5 C27 -101.6(15) . . . .
C36 C35 N5 C28 68.0(17) . . . .
C36 C37 C38 C39 -1(3) . . . .
C37 C38 C39 C40 3(3) . . . .
C38 C39 C40 C35 -1(2) . . . .
C40 C35 C36 C37 6(2) . . . .
C40 C35 N5 C27 78.2(16) . . . .
C40 C35 N5 C28 -112.2(14) . . . .
C41 C32 C33 C34 175.6(11) . . . .
C41 C32 C33 O2 -2.2(17) . . . .
C43 C44 C45 C47 -177.3(12) . . . .
C43 C44 C45 O4 2(2) . . . .
C44 C43 O3 Ir1 -6.4(17) . . . .
C44 C45 O4 Ir1 -5.8(17) . . . .
C46 C43 C44 C45 -175.9(12) . . . .
C46 C43 O3 Ir1 174.3(8) . . . .
C47 C45 O4 Ir1 173.8(8) . . . .
Ir1 C9 C10 C11 -175.1(9) . . . .
Ir1 C30 C31 C32 -178.0(9) . . . .
N1 C1 C2 C3 179.5(12) . . . .
N1 C1 C6 C5 -177.5(12) . . . .
N1 C1 C6 N2 3.5(13) . . . .
N1 C7 C8 C9 5.8(15) . . . .
N1 C7 C8 C13 -174.0(11) . . . .
N1 C7 N2 C6 -0.3(13) . . . .
N1 C7 N2 C14 -172.9(11) . . . .
N2 C7 C8 C9 -167.6(11) . . . .
N2 C7 C8 C13 13(2) . . . .
N2 C7 N1 C1 2.4(13) . . . .
N2 C7 N1 Ir1 171.5(7) . . . .
N2 C14 C15 C16 -175.2(13) . . . .
N2 C14 C19 C18 177.3(13) . . . .
N4 C22 C23 C24 -179.0(12) . . . .
N4 C22 C27 C26 -179.6(12) . . . .
N4 C22 C27 N5 1.3(13) . . . .
N4 C28 C29 C30 3.4(15) . . . .
N4 C28 C29 C34 -178.8(11) . . . .
N4 C28 N5 C27 0.8(13) . . . .
N4 C28 N5 C35 -170.3(11) . . . .
N5 C28 C29 C30 -171.4(11) . . . .
N5 C28 C29 C34 6(2) . . . .
N5 C28 N4 C22 0.0(13) . . . .
N5 C28 N4 Ir1 178.1(7) . . . .
N5 C35 C36 C37 -174.2(13) . . . .
N5 C35 C40 C39 176.1(12) . . . .
O1 C12 C13 C8 180.0(11) . . . .
O2 C33 C34 C29 178.5(11) . . . .
O3 C43 C44 C45 5(2) . . . .
